data_9016755
loop_
_publ_author_name
'Winter, J. K.'
'Okamura, F. P.'
'Ghose, S.'

_publ_section_title
;
 A high-temperature structural study of high albite, monalbite, and the
 analbite - monalbite phase transition
 T = 500 C
;
_journal_name_full 'American Mineralogist'
_journal_page_first 409
_journal_page_last 423
_journal_volume 64
_journal_year 1979
_chemical_compound_source 'Tiburon, Marin County, California, USA'
_chemical_formula_sum 'Al K0.002 Na0.998 O8 Si3'
_chemical_name_mineral Albite
_space_group_IT_number 2
_space_group_name_Hall '-C 1'
_space_group_name_H-M_alt 'C -1'
_symmetry_space_group_name_H-M 'C -1'
_cell_angle_alpha 92.65
_cell_angle_beta 116.25
_cell_angle_gamma 90.12
_cell_formula_units_Z 4
_cell_length_a 8.208
_cell_length_b 12.934
_cell_length_c 7.134
_cell_volume 678.316
_database_code_amcsd 0000716
_diffrn_ambient_temperature 773.15
_exptl_crystal_density_diffrn 2.568
_cod_data_source_file inputs/fixed/downloads/00/00795.cif
_cod_data_source_block 00795
_cod_original_formula_sum '(Na.998 K.002) (Si3 Al) O8'
_cod_database_code 9016755

loop_
_space_group_symop_operation_xyz
x,y,z
1/2+x,1/2+y,z
-x,-y,-z
1/2-x,1/2-y,-z

loop_
_atom_site_aniso_label
_atom_site_aniso_U_11
_atom_site_aniso_U_22
_atom_site_aniso_U_33
_atom_site_aniso_U_12
_atom_site_aniso_U_13
_atom_site_aniso_U_23
Na 0.04033 0.18171 0.12182 0.00674 0.01358 -0.07358
K 0.04033 0.18171 0.12182 0.00674 0.01358 -0.07358
Si1o 0.02113 0.02197 0.01675 -0.00241 0.00858 0.00125
Al1o 0.02113 0.02197 0.01675 -0.00241 0.00858 0.00125
Si1m 0.02113 0.02197 0.01634 0.00482 0.00858 0.00251
Al1m 0.02113 0.02197 0.01634 0.00482 0.00858 0.00251
Si2o 0.01866 0.01775 0.02068 0.00000 0.00691 0.00167
Al2o 0.01866 0.01775 0.02068 0.00000 0.00691 0.00167
Si2m 0.01921 0.01775 0.02151 0.00193 0.00810 0.00251
Al2m 0.01921 0.01775 0.02151 0.00193 0.00810 0.00251
Oa1 0.05323 0.03972 0.02689 0.00289 0.02168 0.00418
Oa2 0.02771 0.02197 0.03681 0.00144 0.01024 0.00502
Obo 0.03677 0.04564 0.04674 -0.00963 0.02525 -0.00125
Obm 0.03814 0.05409 0.05419 0.01156 0.02859 0.00084
Oco 0.03292 0.02789 0.04219 -0.00337 0.01548 -0.00209
Ocm 0.03292 0.02789 0.03930 0.00674 0.00929 0.00376
Odo 0.03649 0.03888 0.02606 0.00722 0.00500 0.00585
Odm 0.03704 0.04310 0.02668 -0.00337 0.00191 -0.00334

loop_
_atom_site_label
_atom_site_fract_x
_atom_site_fract_y
_atom_site_fract_z
_atom_site_occupancy
_atom_site_type_symbol
_atom_site_attached_hydrogens
Na 0.27590 0.00330 0.13750 0.99750 Na 0
K 0.27590 0.00330 0.13750 0.00250 K 0
Si1o 0.00870 0.16900 0.21730 0.75000 Si 0
Al1o 0.00870 0.16900 0.21730 0.25000 Al 0
Si1m 0.00590 0.81610 0.22770 0.75000 Si 0
Al1m 0.00590 0.81610 0.22770 0.25000 Al 0
Si2o 0.69290 0.11050 0.32720 0.75000 Si 0
Al2o 0.69290 0.11050 0.32720 0.25000 Al 0
Si2m 0.68960 0.87930 0.35130 0.75000 Si 0
Al2m 0.68960 0.87930 0.35130 0.25000 Al 0
Oa1 0.00420 0.13720 0.98870 1.00000 O 0
Oa2 0.59780 0.99330 0.28120 1.00000 O 0
Obo 0.82180 0.11660 0.20580 1.00000 O 0
Obm 0.82110 0.85140 0.24050 1.00000 O 0
Oco 0.01990 0.29460 0.27150 1.00000 O 0
Ocm 0.02280 0.68960 0.22920 1.00000 O 0
Odo 0.19250 0.11510 0.39290 1.00000 O 0
Odm 0.18860 0.86950 0.42030 1.00000 O 0

loop_
_cod_changelog_entry_id
_cod_changelog_entry_author
_cod_changelog_entry_date
_cod_changelog_entry_text
1
;cod-tools version 3.8.0
Id: cif_guess_AMCSD_atom_types 9581 2023-05-17 12:35:41Z saulius
;
2023-05-23T09:22:19+03:00
;Derived atom types and hydrogen counts
from atom names that follow the AMCSD naming convention
(Wat == water, O-H == hydroxyl).
;

loop_
_cod_related_entry_id
_cod_related_entry_database
_cod_related_entry_code
1 AMCSD 0000716
